data_7703559
loop_
_publ_author_name
'Srivastava, Ravi'
'Quadrelli, Elsje Alessandra'
'Camp, Cl\'ement'

_publ_section_title
;
 Lability of Ta-NHC adducts as a synthetic route towards heterobimetallic
 Ta/Rh complexes.
;
_journal_issue 10
_journal_name_full 'Dalton transactions (Cambridge, England : 2003)'
_journal_page_first 3120
_journal_page_last 3128
_journal_paper_doi 10.1039/d0dt00344a
_journal_volume 49
_journal_year 2020
_chemical_formula_moiety 'C39 H65 Cl1 N2 O Rh Ta'
_chemical_formula_sum 'C39 H65 Cl N2 O Rh Ta'
_chemical_formula_weight 897.26
_chemical_properties_physical Air-sensitive,Moisture-sensitive
_space_group_IT_number 14
_space_group_name_Hall '-P 2yn'
_space_group_name_H-M_alt 'P 1 21/n 1'
_symmetry_cell_setting monoclinic
_symmetry_space_group_name_Hall '-P 2yn'
_symmetry_space_group_name_H-M 'P 1 21/n 1'
_atom_sites_solution_hydrogens difmap
_atom_sites_solution_primary direct
_audit_update_record
;
2020-01-30 deposited with the CCDC.	2020-02-19 downloaded from the CCDC.
;
_cell_angle_alpha 90
_cell_angle_beta 94.253(6)
_cell_angle_gamma 90
_cell_formula_units_Z 4
_cell_length_a 10.0011(7)
_cell_length_b 15.5230(10)
_cell_length_c 26.6754(19)
_cell_measurement_reflns_used 11274
_cell_measurement_temperature 150.01(10)
_cell_measurement_theta_max 29.3570
_cell_measurement_theta_min 3.3150
_cell_volume 4129.9(5)
_computing_cell_refinement 'CrysAlisPro 1.171.39.46 (Rigaku OD, 2018)'
_computing_data_collection 'CrysAlisPro 1.171.39.46 (Rigaku OD, 2018)'
_computing_data_reduction 'CrysAlisPro 1.171.39.46 (Rigaku OD, 2018)'
_computing_molecular_graphics 'CAMERON (Watkin et al., 1996)'
_computing_publication_material 'CRYSTALS (Betteridge et al., 2003)'
_computing_structure_refinement 'CRYSTALS (Betteridge et al., 2003)'
_computing_structure_solution 'SIR97 (Altomare et al., 1999)'
_diffrn_ambient_environment N~2~
_diffrn_ambient_temperature 150.01(10)
_diffrn_detector 'CCD plate'
_diffrn_detector_area_resol_mean 10.4685
_diffrn_detector_type Atlas
_diffrn_measured_fraction_theta_full 0.999
_diffrn_measured_fraction_theta_max 0.891
_diffrn_measurement_device 'four-circle diffractometer'
_diffrn_measurement_device_type 'Xcalibur, Atlas, Gemini ultra'
_diffrn_measurement_method \w
_diffrn_radiation_monochromator graphite
_diffrn_radiation_probe x-ray
_diffrn_radiation_type 'Mo K\a'
_diffrn_radiation_wavelength 0.71073
_diffrn_reflns_av_R_equivalents 0.097
_diffrn_reflns_limit_h_max 13
_diffrn_reflns_limit_h_min -13
_diffrn_reflns_limit_k_max 21
_diffrn_reflns_limit_k_min -21
_diffrn_reflns_limit_l_max 35
_diffrn_reflns_limit_l_min -36
_diffrn_reflns_number 56886
_diffrn_reflns_theta_full 26.690
_diffrn_reflns_theta_max 29.760
_diffrn_reflns_theta_min 2.734
_diffrn_source 'fine-focus sealed X-ray tube'
_diffrn_source_type 'Enhance (Mo) X-ray Source'
_diffrn_standards_number 0
_exptl_absorpt_coefficient_mu 3.141
_exptl_absorpt_correction_T_max 0.600
_exptl_absorpt_correction_T_min 0.370
_exptl_absorpt_correction_type analytical
_exptl_absorpt_process_details
;
CrysAlisPro 1.171.39.46 (Rigaku Oxford Diffraction, 2018)
Analytical numeric absorption correction using a multifaceted crystal
			model based on expressions derived by R.C. Clark & J.S. Reid.
(Clark, R. C. & Reid, J. S. (1995). Acta Cryst. A51, 887-897)
Empirical absorption correction using spherical harmonics,
 implemented in SCALE3 ABSPACK scaling algorithm.
;
_exptl_crystal_colour yellow
_exptl_crystal_density_diffrn 1.443
_exptl_crystal_density_method 'not measured'
_exptl_crystal_description block
_exptl_crystal_F_000 1824
_exptl_crystal_size_max 0.356
_exptl_crystal_size_mid 0.233
_exptl_crystal_size_min 0.197
_refine_diff_density_max 1.97
_refine_diff_density_min -2.74
_refine_ls_extinction_method None
_refine_ls_goodness_of_fit_ref 1.0076
_refine_ls_hydrogen_treatment constr
_refine_ls_matrix_type full
_refine_ls_number_parameters 407
_refine_ls_number_reflns 11821
_refine_ls_number_restraints 14
_refine_ls_R_factor_all 0.0862
_refine_ls_R_factor_gt 0.0702
_refine_ls_shift/su_max 0.0007544
_refine_ls_shift/su_mean 0.0000350
_refine_ls_structure_factor_coef Fsqd
_refine_ls_weighting_details
;
 Method= Modified Sheldrick 
 w=1/[\s^2^(F^2^) + ( 0.01P)^2^ +*****P] 
 ,where P=(max(Fo^2^,0) + 2Fc^2^)/3 
;
_refine_ls_weighting_scheme calc
_refine_ls_wR_factor_all 0.1813
_refine_ls_wR_factor_gt 0.1709
_refine_ls_wR_factor_ref 0.1813
_reflns_limit_h_max 13
_reflns_limit_h_min -13
_reflns_limit_k_max 21
_reflns_limit_k_min -21
_reflns_limit_l_max 35
_reflns_limit_l_min -36
_reflns_number_gt 10014
_reflns_number_total 10862
_reflns_threshold_expression I>2.0\s(I)
_oxford_diffrn_Wilson_B_factor 3.02
_oxford_diffrn_Wilson_scale 0.62
_oxford_refine_ls_r_factor_ref 0.0862
_oxford_refine_ls_scale 1.209(4)
_oxford_reflns_number_all 11821
_cod_data_source_file d0dt00344a2.cif
_cod_data_source_block I
_cod_depositor_comments 'Adding full bibliography for 7703559--7703562.cif.'
_cod_original_sg_symbol_H-M 'P 1 21/n 1 '
_cod_original_formula_sum 'C39 H65 Cl1 N2 O Rh Ta'
_cod_database_code 7703559
_oxdiff_exptl_absorpt_empirical_full_min 0.912
_oxdiff_exptl_absorpt_empirical_full_max 1.099
_oxdiff_exptl_absorpt_empirical_details
;
Empirical correction (ABSPACK) includes:
- Absorption correction using spherical harmonics
- Frame scaling
;
_oxford_refine_reflns_threshold_expression_ref I>-10.0\s(I)

loop_
_symmetry_equiv_pos_as_xyz
x,y,z
-x,-y,-z
-x+1/2,y+1/2,-z+1/2
x+1/2,-y+1/2,z+1/2

loop_
_atom_site_label
_atom_site_type_symbol
_atom_site_fract_x
_atom_site_fract_y
_atom_site_fract_z
_atom_site_U_iso_or_equiv
_atom_site_occupancy
_atom_site_adp_type
_atom_site_refinement_flags_posn
_atom_site_refinement_flags_adp
_atom_site_refinement_flags_occupancy
_atom_site_disorder_assembly
_atom_site_disorder_group
_atom_site_attached_hydrogens
Ta1 Ta 0.25148(5) 0.52144(3) 0.658096(18) 0.0213 1.0000 Uani . . . . . .
O2 O 0.2853(7) 0.5730(5) 0.5983(3) 0.0182 1.0000 Uani . . . . . .
C3 C 0.2584(11) 0.6041(7) 0.5473(4) 0.0232 1.0000 Uani . . . . . .
C4 C 0.3801(11) 0.5835(7) 0.5178(4) 0.0217 1.0000 Uani . . . . . .
N5 N 0.5046(8) 0.6250(5) 0.5383(3) 0.0160 1.0000 Uani . . . . . .
C6 C 0.5638(11) 0.6988(7) 0.5219(4) 0.0215 1.0000 Uani . . . . . .
Rh7 Rh 0.52032(8) 0.75626(5) 0.45390(3) 0.0177 1.0000 Uani . . . . . .
Cl8 Cl 0.5682(3) 0.62076(17) 0.41676(10) 0.0251 1.0000 Uani . . . . . .
C9 C 0.4076(10) 0.8556(7) 0.4822(4) 0.0209 1.0000 Uani . . . . . .
C10 C 0.5396(11) 0.8848(7) 0.4797(5) 0.0232 1.0000 Uani . . . . . .
C11 C 0.5834(14) 0.9456(8) 0.4397(5) 0.0317 1.0000 Uani . . . . . .
C12 C 0.6307(13) 0.8997(8) 0.3944(4) 0.0293 1.0000 Uani . . . . . .
C13 C 0.5601(13) 0.8159(7) 0.3824(5) 0.0306 1.0000 Uani . . . . . .
C14 C 0.4248(12) 0.8033(8) 0.3820(4) 0.0239 1.0000 Uani . . . . . .
C15 C 0.3245(12) 0.8745(8) 0.3902(5) 0.0320 1.0000 Uani . . . . . .
C16 C 0.2907(14) 0.8776(8) 0.4458(5) 0.0356 1.0000 Uani . . . . . .
H162 H 0.2599 0.9350 0.4533 0.0430 1.0000 Uiso R . . . . .
H161 H 0.2198 0.8363 0.4503 0.0430 1.0000 Uiso R . . . . .
H152 H 0.3631 0.9291 0.3812 0.0380 1.0000 Uiso R . . . . .
H151 H 0.2431 0.8640 0.3689 0.0380 1.0000 Uiso R . . . . .
H141 H 0.3896 0.7571 0.3596 0.0289 1.0000 Uiso R . . . . .
H131 H 0.6065 0.7779 0.3600 0.0369 1.0000 Uiso R . . . . .
H122 H 0.7258 0.8882 0.4010 0.0350 1.0000 Uiso R . . . . .
H121 H 0.6162 0.9373 0.3655 0.0350 1.0000 Uiso R . . . . .
H112 H 0.6563 0.9807 0.4544 0.0381 1.0000 Uiso R . . . . .
H111 H 0.5083 0.9824 0.4287 0.0381 1.0000 Uiso R . . . . .
H101 H 0.5914 0.8900 0.5121 0.0281 1.0000 Uiso R . . . . .
H91 H 0.3826 0.8444 0.5163 0.0250 1.0000 Uiso R . . . . .
N17 N 0.6708(10) 0.7092(7) 0.5562(4) 0.0275 1.0000 Uani . . . . . .
C18 C 0.6824(12) 0.6427(7) 0.5903(4) 0.0245 1.0000 Uani . . . . . .
C19 C 0.5780(11) 0.5903(7) 0.5814(5) 0.0251 1.0000 Uani . . . . . .
H191 H 0.5575 0.5412 0.5993 0.0300 1.0000 Uiso R . . . . .
H181 H 0.7510 0.6358 0.6153 0.0290 1.0000 Uiso R . . . . .
C20 C 0.7647(10) 0.7802(6) 0.5577(4) 0.0185 1.0000 Uani . . . . . .
C21 C 0.8635(10) 0.7857(7) 0.5245(5) 0.0253 1.0000 Uani . . . . . .
C22 C 0.9549(11) 0.8515(8) 0.5283(5) 0.0261 1.0000 Uani . U . . . .
C23 C 0.9486(11) 0.9133(7) 0.5661(4) 0.0242 1.0000 Uani . U . . . .
C24 C 0.8477(12) 0.9085(8) 0.5992(4) 0.0250 1.0000 Uani . U . . . .
C25 C 0.7541(11) 0.8415(7) 0.5957(4) 0.0215 1.0000 Uani . . . . . .
C26 C 0.6434(14) 0.8381(8) 0.6311(5) 0.0349 1.0000 Uani . . . . . .
H261 H 0.6421 0.8908 0.6500 0.0519 1.0000 Uiso R . . . . .
H263 H 0.6577 0.7906 0.6539 0.0520 1.0000 Uiso R . . . . .
H262 H 0.5589 0.8307 0.6123 0.0521 1.0000 Uiso R . . . . .
H241 H 0.8422 0.9504 0.6239 0.0300 1.0000 Uiso R . . . . .
C27 C 1.0528(12) 0.9832(9) 0.5724(5) 0.0351 1.0000 Uani . . . . . .
H271 H 1.0120 1.0370 0.5804 0.0529 1.0000 Uiso R . . . . .
H272 H 1.1183 0.9681 0.5992 0.0530 1.0000 Uiso R . . . . .
H273 H 1.0971 0.9896 0.5420 0.0530 1.0000 Uiso R . . . . .
H221 H 1.0213 0.8550 0.5059 0.0311 1.0000 Uiso R . . . . .
C28 C 0.8738(11) 0.7188(8) 0.4827(5) 0.0306 1.0000 Uani . . . . . .
H282 H 0.9623 0.7200 0.4711 0.0460 1.0000 Uiso R . . . . .
H281 H 0.8567 0.6621 0.4954 0.0460 1.0000 Uiso R . . . . .
H283 H 0.8095 0.7315 0.4553 0.0460 1.0000 Uiso R . . . . .
H41 H 0.3932 0.5215 0.5178 0.0258 1.0000 Uiso R . . . . .
H42 H 0.3605 0.6037 0.4836 0.0259 1.0000 Uiso R . . . . .
C29 C 0.1405(13) 0.5541(9) 0.5235(5) 0.0346 1.0000 Uani . . . . . .
H291 H 0.1213 0.5730 0.4895 0.0521 1.0000 Uiso R . . . . .
H293 H 0.0635 0.5637 0.5424 0.0520 1.0000 Uiso R . . . . .
H292 H 0.1617 0.4935 0.5238 0.0520 1.0000 Uiso R . . . . .
C30 C 0.2292(13) 0.6991(7) 0.5505(4) 0.0299 1.0000 Uani . . . . . .
H302 H 0.2216 0.7230 0.5173 0.0450 1.0000 Uiso R . . . . .
H301 H 0.3004 0.7273 0.5702 0.0450 1.0000 Uiso R . . . . .
H303 H 0.1463 0.7072 0.5658 0.0450 1.0000 Uiso R . . . . .
C31 C 0.4313(12) 0.4875(7) 0.7033(4) 0.0268 1.0000 Uani . . . . . .
C32 C 0.5128(12) 0.5383(9) 0.7447(5) 0.0321 1.0000 Uani . . . . . .
C33 C 0.6473(13) 0.4918(10) 0.7593(5) 0.0429 1.0000 Uani . . . . . .
H331 H 0.6955 0.5223 0.7865 0.0640 1.0000 Uiso R . . . . .
H333 H 0.6297 0.4338 0.7697 0.0639 1.0000 Uiso R . . . . .
H332 H 0.7004 0.4904 0.7306 0.0641 1.0000 Uiso R . . . . .
C34 C 0.5425(13) 0.6298(8) 0.7265(5) 0.0350 1.0000 Uani . . . . . .
H342 H 0.5968 0.6599 0.7523 0.0520 1.0000 Uiso R . . . . .
H341 H 0.4592 0.6604 0.7196 0.0520 1.0000 Uiso R . . . . .
H343 H 0.5894 0.6263 0.6964 0.0521 1.0000 Uiso R . . . . .
C35 C 0.4360(14) 0.5431(9) 0.7923(5) 0.0366 1.0000 Uani . . . . . .
H351 H 0.4863 0.5776 0.8170 0.0549 1.0000 Uiso R . . . . .
H353 H 0.4239 0.4859 0.8052 0.0550 1.0000 Uiso R . . . . .
H352 H 0.3498 0.5693 0.7841 0.0549 1.0000 Uiso R . . . . .
H312 H 0.4066 0.4346 0.7199 0.0321 1.0000 Uiso R . . . . .
H311 H 0.4955 0.4744 0.6788 0.0321 1.0000 Uiso R . . . . .
C36 C 0.1313(11) 0.4078(8) 0.6492(5) 0.0307 1.0000 Uani . . . . . .
C37 C -0.0105(12) 0.3836(8) 0.6668(5) 0.0296 1.0000 Uani . . . . . .
C38 C -0.1169(15) 0.4453(11) 0.6422(6) 0.0544 1.0000 Uani . . . . . .
H382 H -0.2019 0.4344 0.6552 0.0820 1.0000 Uiso R . . . . .
H381 H -0.0910 0.5039 0.6493 0.0819 1.0000 Uiso R . . . . .
H383 H -0.1243 0.4363 0.6065 0.0820 1.0000 Uiso R . . . . .
C39 C -0.0476(15) 0.2907(10) 0.6513(6) 0.0533 1.0000 Uani . . . . . .
H391 H -0.1342 0.2763 0.6623 0.0799 1.0000 Uiso R . . . . .
H393 H 0.0186 0.2518 0.6663 0.0800 1.0000 Uiso R . . . . .
H392 H -0.0500 0.2857 0.6153 0.0800 1.0000 Uiso R . . . . .
C40 C -0.0135(14) 0.3894(9) 0.7227(5) 0.0371 1.0000 Uani . . . . . .
H402 H -0.0984 0.3689 0.7326 0.0561 1.0000 Uiso R . . . . .
H401 H -0.0013 0.4485 0.7329 0.0560 1.0000 Uiso R . . . . .
H403 H 0.0576 0.3550 0.7384 0.0561 1.0000 Uiso R . . . . .
H361 H 0.1892 0.3634 0.6640 0.0370 1.0000 Uiso R . . . . .
H362 H 0.1209 0.3997 0.6131 0.0371 1.0000 Uiso R . . . . .
C41 C 0.1558(12) 0.6006(8) 0.6964(5) 0.0293 1.0000 Uani . . . . . .
C42 C 0.0847(13) 0.6791(9) 0.7141(5) 0.0356 1.0000 Uani . . . . . .
C43 C 0.1689(14) 0.7255(10) 0.7547(6) 0.0471 1.0000 Uani . . . . . .
H431 H 0.1232 0.7765 0.7647 0.0700 1.0000 Uiso R . . . . .
H433 H 0.1853 0.6884 0.7834 0.0700 1.0000 Uiso R . . . . .
H432 H 0.2534 0.7415 0.7422 0.0700 1.0000 Uiso R . . . . .
C44 C -0.0516(16) 0.6544(13) 0.7363(7) 0.0667 1.0000 Uani . . . . . .
H442 H -0.0984 0.7062 0.7445 0.1009 1.0000 Uiso R . . . . .
H441 H -0.0339 0.6202 0.7662 0.1010 1.0000 Uiso R . . . . .
H443 H -0.1059 0.6219 0.7116 0.1010 1.0000 Uiso R . . . . .
C45 C 0.046(2) 0.7365(13) 0.6694(7) 0.0747 1.0000 Uani . . . . . .
H452 H -0.0038 0.7852 0.6801 0.1121 1.0000 Uiso R . . . . .
H453 H 0.1263 0.7561 0.6549 0.1120 1.0000 Uiso R . . . . .
H451 H -0.0079 0.7044 0.6447 0.1120 1.0000 Uiso R . . . . .
H411 H 0.1459 0.5653 0.7241 0.0351 1.0000 Uiso R . . . . .

loop_
_atom_site_aniso_label
_atom_site_aniso_U_11
_atom_site_aniso_U_22
_atom_site_aniso_U_33
_atom_site_aniso_U_23
_atom_site_aniso_U_13
_atom_site_aniso_U_12
Ta1 0.0233(2) 0.02043(19) 0.0203(2) 0.0008(2) 0.00222(16) -0.0023(2)
O2 0.022(4) 0.018(3) 0.014(3) 0.007(3) -0.004(3) -0.002(3)
C3 0.021(6) 0.020(5) 0.029(6) 0.002(5) 0.001(4) -0.006(4)
C4 0.025(5) 0.017(5) 0.024(5) -0.003(4) 0.003(4) -0.000(4)
N5 0.018(4) 0.010(4) 0.021(5) -0.006(3) 0.004(3) -0.003(3)
C6 0.031(6) 0.012(4) 0.023(5) 0.001(4) 0.011(5) -0.004(4)
Rh7 0.0202(4) 0.0152(4) 0.0177(4) 0.0003(3) 0.0012(3) -0.0017(3)
Cl8 0.0325(15) 0.0199(12) 0.0243(13) -0.0044(11) 0.0113(11) -0.0019(11)
C9 0.019(5) 0.016(5) 0.028(6) 0.003(4) 0.006(4) 0.009(4)
C10 0.020(5) 0.017(5) 0.033(6) -0.001(5) 0.005(5) 0.001(4)
C11 0.046(8) 0.020(5) 0.029(6) 0.001(5) 0.000(5) -0.014(5)
C12 0.046(8) 0.029(6) 0.015(5) 0.002(5) 0.014(5) -0.005(6)
C13 0.045(8) 0.013(5) 0.035(7) -0.003(5) 0.010(6) -0.000(5)
C14 0.030(6) 0.028(6) 0.013(5) -0.000(4) -0.002(4) -0.004(5)
C15 0.029(7) 0.033(7) 0.032(7) 0.010(5) -0.010(5) -0.008(5)
C16 0.045(8) 0.020(6) 0.043(8) 0.012(5) 0.014(6) 0.001(5)
N17 0.025(5) 0.034(5) 0.024(5) 0.011(4) 0.002(4) -0.011(4)
C18 0.030(6) 0.026(6) 0.016(5) 0.011(4) -0.009(4) -0.003(5)
C19 0.022(6) 0.023(6) 0.029(6) 0.005(5) -0.002(5) 0.002(4)
C20 0.017(5) 0.011(4) 0.026(5) 0.002(4) -0.008(4) -0.008(4)
C21 0.015(5) 0.017(5) 0.045(7) 0.013(5) 0.012(5) 0.004(4)
C22 0.019(5) 0.029(5) 0.030(5) 0.007(4) -0.001(4) -0.003(4)
C23 0.021(4) 0.023(4) 0.029(5) 0.007(4) -0.001(4) -0.013(4)
C24 0.030(5) 0.029(5) 0.016(5) -0.001(4) 0.003(4) -0.008(4)
C25 0.021(5) 0.027(6) 0.016(5) 0.006(4) 0.000(4) -0.001(4)
C26 0.045(8) 0.029(6) 0.034(7) -0.007(5) 0.017(6) -0.004(6)
C27 0.031(6) 0.042(7) 0.032(6) -0.000(6) -0.004(5) -0.018(6)
C28 0.013(5) 0.034(6) 0.044(7) -0.011(6) -0.003(5) 0.004(5)
C29 0.037(7) 0.043(7) 0.023(6) 0.006(5) -0.002(5) -0.007(6)
C30 0.043(7) 0.022(5) 0.025(6) 0.010(5) 0.008(5) 0.010(5)
C31 0.034(6) 0.021(5) 0.024(6) -0.003(5) -0.003(5) 0.002(5)
C32 0.024(6) 0.045(8) 0.028(6) -0.001(6) 0.010(5) 0.010(5)
C33 0.031(7) 0.056(9) 0.042(7) -0.019(7) 0.003(6) 0.008(6)
C34 0.036(7) 0.032(7) 0.036(7) -0.008(6) -0.005(6) -0.006(6)
C35 0.038(7) 0.051(9) 0.021(6) -0.002(6) 0.005(5) 0.007(6)
C36 0.020(6) 0.029(6) 0.046(8) -0.008(5) 0.016(5) -0.010(5)
C37 0.021(6) 0.031(6) 0.037(7) 0.001(5) 0.003(5) -0.015(5)
C38 0.042(9) 0.062(10) 0.054(10) -0.000(8) -0.032(7) 0.018(8)
C39 0.044(8) 0.057(10) 0.061(10) -0.008(8) 0.021(8) -0.030(8)
C40 0.043(8) 0.045(8) 0.024(6) 0.007(6) 0.016(6) -0.007(7)
C41 0.022(6) 0.040(7) 0.028(6) -0.003(5) 0.011(5) 0.008(5)
C42 0.033(7) 0.032(7) 0.041(8) -0.010(6) -0.003(6) 0.007(6)
C43 0.036(7) 0.054(9) 0.048(8) -0.021(7) -0.024(7) 0.016(7)
C44 0.040(9) 0.089(14) 0.075(13) -0.031(11) 0.027(9) -0.004(9)
C45 0.087(14) 0.073(13) 0.064(12) 0.002(10) 0.003(11) 0.045(11)

loop_
_atom_type_symbol
_atom_type_scat_dispersion_real
_atom_type_scat_dispersion_imag
_atom_type_scat_Cromer_Mann_a1
_atom_type_scat_Cromer_Mann_b1
_atom_type_scat_Cromer_Mann_a2
_atom_type_scat_Cromer_Mann_b2
_atom_type_scat_Cromer_Mann_a3
_atom_type_scat_Cromer_Mann_b3
_atom_type_scat_Cromer_Mann_a4
_atom_type_scat_Cromer_Mann_b4
_atom_type_scat_Cromer_Mann_c
_atom_type_scat_source
C 0.0033 0.0016 2.3100 20.8439 1.0200 10.2075 1.5886 0.5687 0.8650 51.6512 0.2156 'International Tables Vol C 4.2.6.8 and 6.1.1.4'
H 0.0000 0.0000 0.4930 10.5109 0.3229 26.1257 0.1402 3.1424 0.0408 57.7998 0.0030 'International Tables Vol C 4.2.6.8 and 6.1.1.4'
N 0.0061 0.0033 12.2126 0.0057 3.1322 9.8933 2.0125 28.9975 1.1663 0.5826 -11.5290 'International Tables Vol C 4.2.6.8 and 6.1.1.4'
Cl 0.1484 0.1585 11.4604 0.0104 7.1964 1.1662 6.2556 18.5194 1.6455 47.7784 -9.5574 'International Tables Vol C 4.2.6.8 and 6.1.1.4'
Rh -1.1178 0.9187 19.2957 0.7515 14.3501 8.2176 4.7343 25.8749 1.2892 98.6062 5.3280 'International Tables Vol C 4.2.6.8 and 6.1.1.4'
Ta -0.7052 6.5227 29.2024 1.7733 15.2293 9.3705 14.5135 0.2960 4.7649 63.3644 9.2435 'International Tables Vol C 4.2.6.8 and 6.1.1.4'
O 0.0106 0.0060 3.0485 13.2771 2.2868 5.7011 1.5463 0.3239 0.8670 32.9089 0.2508 'International Tables Vol C 4.2.6.8 and 6.1.1.4'

loop_
_geom_angle_atom_site_label_1
_geom_angle_site_symmetry_1
_geom_angle_atom_site_label_2
_geom_angle_site_symmetry_2
_geom_angle_atom_site_label_3
_geom_angle_site_symmetry_3
_geom_angle
_geom_angle_publ_flag
O2 . Ta1 . C31 . 113.1(4) yes
O2 . Ta1 . C36 . 113.7(4) yes
C31 . Ta1 . C36 . 107.4(5) yes
O2 . Ta1 . C41 . 108.5(4) yes
C31 . Ta1 . C41 . 106.8(5) yes
C36 . Ta1 . C41 . 107.0(5) yes
O2 . Ta1 . H411 . 133.0 no
C31 . Ta1 . H411 . 93.3 no
C36 . Ta1 . H411 . 92.5 no
C41 . Ta1 . H411 . 24.5 no
Ta1 . O2 . C3 . 157.8(7) yes
O2 . C3 . C4 . 108.3(9) yes
O2 . C3 . C29 . 107.9(9) yes
C4 . C3 . C29 . 107.6(10) yes
O2 . C3 . C30 . 107.2(9) yes
C4 . C3 . C30 . 113.5(9) yes
C29 . C3 . C30 . 112.2(10) yes
C3 . C4 . N5 . 113.6(8) yes
C3 . C4 . H41 . 108.7 no
N5 . C4 . H41 . 108.9 no
C3 . C4 . H42 . 107.6 no
N5 . C4 . H42 . 108.3 no
H41 . C4 . H42 . 109.7 no
C4 . N5 . C6 . 128.2(9) yes
C4 . N5 . C19 . 120.4(9) yes
C6 . N5 . C19 . 111.4(9) yes
N5 . C6 . Rh7 . 125.4(8) yes
N5 . C6 . N17 . 102.6(9) yes
Rh7 . C6 . N17 . 130.6(8) yes
C6 . Rh7 . Cl8 . 87.0(3) yes
C6 . Rh7 . C9 . 95.0(4) yes
Cl8 . Rh7 . C9 . 158.8(3) yes
C6 . Rh7 . C10 . 96.6(4) yes
Cl8 . Rh7 . C10 . 161.7(3) yes
C9 . Rh7 . C10 . 39.0(4) yes
C6 . Rh7 . C13 . 157.2(5) yes
Cl8 . Rh7 . C13 . 87.5(3) yes
C9 . Rh7 . C13 . 98.1(4) yes
C10 . Rh7 . C13 . 82.3(4) yes
C6 . Rh7 . C14 . 165.8(4) yes
Cl8 . Rh7 . C14 . 91.0(3) yes
C9 . Rh7 . C14 . 81.9(4) yes
C10 . Rh7 . C14 . 89.7(4) yes
C13 . Rh7 . C14 . 36.3(4) yes
Rh7 . C9 . C10 . 71.7(6) yes
Rh7 . C9 . C16 . 110.5(8) yes
C10 . C9 . C16 . 125.9(10) yes
Rh7 . C9 . H91 . 112.8 no
C10 . C9 . H91 . 114.1 no
C16 . C9 . H91 . 113.7 no
C9 . C10 . Rh7 . 69.4(6) yes
C9 . C10 . C11 . 123.8(11) yes
Rh7 . C10 . C11 . 112.5(8) yes
C9 . C10 . H101 . 115.1 no
Rh7 . C10 . H101 . 113.4 no
C11 . C10 . H101 . 114.2 no
C10 . C11 . C12 . 113.2(10) yes
C10 . C11 . H112 . 108.3 no
C12 . C11 . H112 . 108.5 no
C10 . C11 . H111 . 108.8 no
C12 . C11 . H111 . 108.5 no
H112 . C11 . H111 . 109.5 no
C11 . C12 . C13 . 114.2(10) yes
C11 . C12 . H122 . 107.7 no
C13 . C12 . H122 . 108.5 no
C11 . C12 . H121 . 108.3 no
C13 . C12 . H121 . 108.1 no
H122 . C12 . H121 . 110.0 no
C12 . C13 . Rh7 . 107.1(8) yes
C12 . C13 . C14 . 125.1(11) yes
Rh7 . C13 . C14 . 72.6(7) yes
C12 . C13 . H131 . 114.5 no
Rh7 . C13 . H131 . 113.7 no
C14 . C13 . H131 . 114.9 no
Rh7 . C14 . C13 . 71.1(7) yes
Rh7 . C14 . C15 . 111.3(7) yes
C13 . C14 . C15 . 123.9(11) yes
Rh7 . C14 . H141 . 113.6 no
C13 . C14 . H141 . 114.8 no
C15 . C14 . H141 . 114.1 no
C14 . C15 . C16 . 110.8(10) yes
C14 . C15 . H152 . 108.8 no
C16 . C15 . H152 . 109.2 no
C14 . C15 . H151 . 109.1 no
C16 . C15 . H151 . 109.4 no
H152 . C15 . H151 . 109.5 no
C15 . C16 . C9 . 113.4(10) yes
C15 . C16 . H162 . 108.9 no
C9 . C16 . H162 . 108.7 no
C15 . C16 . H161 . 108.2 no
C9 . C16 . H161 . 108.1 no
H162 . C16 . H161 . 109.6 no
C6 . N17 . C18 . 112.3(9) yes
C6 . N17 . C20 . 125.6(9) yes
C18 . N17 . C20 . 122.1(9) yes
N17 . C18 . C19 . 108.3(10) yes
N17 . C18 . H181 . 125.7 no
C19 . C18 . H181 . 126.0 no
N5 . C19 . C18 . 105.3(9) yes
N5 . C19 . H191 . 127.2 no
C18 . C19 . H191 . 127.5 no
N17 . C20 . C21 . 121.7(10) yes
N17 . C20 . C25 . 116.9(10) yes
C21 . C20 . C25 . 121.3(10) yes
C20 . C21 . C22 . 120.3(11) yes
C20 . C21 . C28 . 121.0(10) yes
C22 . C21 . C28 . 118.7(10) yes
C21 . C22 . C23 . 120.1(11) yes
C21 . C22 . H221 . 120.0 no
C23 . C22 . H221 . 119.9 no
C22 . C23 . C24 . 119.6(10) yes
C22 . C23 . C27 . 120.5(11) yes
C24 . C23 . C27 . 119.8(11) yes
C23 . C24 . C25 . 120.8(10) yes
C23 . C24 . H241 . 119.7 no
C25 . C24 . H241 . 119.5 no
C20 . C25 . C24 . 117.9(10) yes
C20 . C25 . C26 . 121.9(10) yes
C24 . C25 . C26 . 120.2(10) yes
C25 . C26 . H261 . 109.8 no
C25 . C26 . H263 . 109.9 no
H261 . C26 . H263 . 109.2 no
C25 . C26 . H262 . 109.6 no
H261 . C26 . H262 . 109.4 no
H263 . C26 . H262 . 108.9 no
C23 . C27 . H271 . 110.5 no
C23 . C27 . H272 . 109.6 no
H271 . C27 . H272 . 109.0 no
C23 . C27 . H273 . 109.9 no
H271 . C27 . H273 . 109.1 no
H272 . C27 . H273 . 108.8 no
C21 . C28 . H282 . 109.6 no
C21 . C28 . H281 . 110.0 no
H282 . C28 . H281 . 108.8 no
C21 . C28 . H283 . 109.8 no
H282 . C28 . H283 . 109.4 no
H281 . C28 . H283 . 109.2 no
C3 . C29 . H291 . 109.5 no
C3 . C29 . H293 . 109.3 no
H291 . C29 . H293 . 109.7 no
C3 . C29 . H292 . 109.4 no
H291 . C29 . H292 . 109.6 no
H293 . C29 . H292 . 109.3 no
C3 . C30 . H302 . 109.3 no
C3 . C30 . H301 . 109.8 no
H302 . C30 . H301 . 109.6 no
C3 . C30 . H303 . 109.3 no
H302 . C30 . H303 . 109.3 no
H301 . C30 . H303 . 109.5 no
Ta1 . C31 . C32 . 130.7(8) yes
Ta1 . C31 . H312 . 103.4 no
C32 . C31 . H312 . 104.0 no
Ta1 . C31 . H311 . 103.9 no
C32 . C31 . H311 . 104.5 no
H312 . C31 . H311 . 109.5 no
C31 . C32 . C33 . 110.2(10) yes
C31 . C32 . C34 . 110.5(10) yes
C33 . C32 . C34 . 109.0(11) yes
C31 . C32 . C35 . 110.4(10) yes
C33 . C32 . C35 . 107.1(11) yes
C34 . C32 . C35 . 109.7(11) yes
C32 . C33 . H331 . 109.6 no
C32 . C33 . H333 . 109.5 no
H331 . C33 . H333 . 109.6 no
C32 . C33 . H332 . 109.2 no
H331 . C33 . H332 . 109.5 no
H333 . C33 . H332 . 109.3 no
C32 . C34 . H342 . 109.5 no
C32 . C34 . H341 . 109.3 no
H342 . C34 . H341 . 109.4 no
C32 . C34 . H343 . 109.2 no
H342 . C34 . H343 . 109.8 no
H341 . C34 . H343 . 109.6 no
C32 . C35 . H351 . 109.1 no
C32 . C35 . H353 . 109.6 no
H351 . C35 . H353 . 109.9 no
C32 . C35 . H352 . 109.2 no
H351 . C35 . H352 . 109.4 no
H353 . C35 . H352 . 109.6 no
Ta1 . C36 . C37 . 132.5(8) yes
Ta1 . C36 . H361 . 103.2 no
C37 . C36 . H361 . 103.6 no
Ta1 . C36 . H362 . 103.6 no
C37 . C36 . H362 . 103.5 no
H361 . C36 . H362 . 109.3 no
C36 . C37 . C38 . 109.6(11) yes
C36 . C37 . C39 . 110.4(11) yes
C38 . C37 . C39 . 108.8(12) yes
C36 . C37 . C40 . 111.6(10) yes
C38 . C37 . C40 . 108.8(12) yes
C39 . C37 . C40 . 107.6(11) yes
C37 . C38 . H382 . 109.9 no
C37 . C38 . H381 . 109.6 no
H382 . C38 . H381 . 109.2 no
C37 . C38 . H383 . 109.4 no
H382 . C38 . H383 . 109.2 no
H381 . C38 . H383 . 109.5 no
C37 . C39 . H391 . 109.9 no
C37 . C39 . H393 . 109.4 no
H391 . C39 . H393 . 109.5 no
C37 . C39 . H392 . 109.4 no
H391 . C39 . H392 . 109.3 no
H393 . C39 . H392 . 109.4 no
C37 . C40 . H402 . 109.7 no
C37 . C40 . H401 . 109.1 no
H402 . C40 . H401 . 109.5 no
C37 . C40 . H403 . 109.4 no
H402 . C40 . H403 . 109.6 no
H401 . C40 . H403 . 109.5 no
Ta1 . C41 . C42 . 163.9(10) yes
Ta1 . C41 . H411 . 97.6 no
C42 . C41 . H411 . 98.5 no
C41 . C42 . C43 . 111.1(11) yes
C41 . C42 . C44 . 111.4(12) yes
C43 . C42 . C44 . 107.4(13) yes
C41 . C42 . C45 . 109.1(12) yes
C43 . C42 . C45 . 112.3(14) yes
C44 . C42 . C45 . 105.4(14) yes
C42 . C43 . H431 . 109.9 no
C42 . C43 . H433 . 109.8 no
H431 . C43 . H433 . 109.3 no
C42 . C43 . H432 . 109.4 no
H431 . C43 . H432 . 109.2 no
H433 . C43 . H432 . 109.2 no
C42 . C44 . H442 . 109.4 no
C42 . C44 . H441 . 109.6 no
H442 . C44 . H441 . 109.6 no
C42 . C44 . H443 . 109.2 no
H442 . C44 . H443 . 109.4 no
H441 . C44 . H443 . 109.6 no
C42 . C45 . H452 . 109.5 no
C42 . C45 . H453 . 109.5 no
H452 . C45 . H453 . 109.8 no
C42 . C45 . H451 . 109.4 no
H452 . C45 . H451 . 109.2 no
H453 . C45 . H451 . 109.4 no
C41 . H411 . Ta1 . 57.9 no

loop_
_geom_bond_atom_site_label_1
_geom_bond_site_symmetry_1
_geom_bond_atom_site_label_2
_geom_bond_site_symmetry_2
_geom_bond_distance
_geom_bond_publ_flag
Ta1 . O2 . 1.837(7) yes
Ta1 . C31 . 2.155(11) yes
Ta1 . C36 . 2.138(11) yes
Ta1 . C41 . 1.902(11) yes
Ta1 . H411 . 2.226 no
O2 . C3 . 1.452(13) yes
C3 . C4 . 1.530(15) yes
C3 . C29 . 1.511(16) yes
C3 . C30 . 1.507(15) yes
C4 . N5 . 1.471(13) yes
C4 . H41 . 0.971 no
C4 . H42 . 0.972 no
N5 . C6 . 1.376(12) yes
N5 . C19 . 1.422(14) yes
C6 . Rh7 . 2.039(11) yes
C6 . N17 . 1.365(15) yes
Rh7 . Cl8 . 2.389(3) yes
Rh7 . C9 . 2.084(10) yes
Rh7 . C10 . 2.114(11) yes
Rh7 . C13 . 2.184(13) yes
Rh7 . C14 . 2.203(11) yes
C9 . C10 . 1.401(14) yes
C9 . C16 . 1.503(17) yes
C9 . H91 . 0.979 no
C10 . C11 . 1.514(15) yes
C10 . H101 . 0.978 no
C11 . C12 . 1.509(16) yes
C11 . H112 . 0.969 no
C11 . H111 . 0.971 no
C12 . C13 . 1.503(16) yes
C12 . H122 . 0.971 no
C12 . H121 . 0.970 no
C13 . C14 . 1.367(17) yes
C13 . H131 . 0.980 no
C14 . C15 . 1.519(17) yes
C14 . H141 . 0.982 no
C15 . C16 . 1.545(17) yes
C15 . H152 . 0.969 no
C15 . H151 . 0.971 no
C16 . H162 . 0.968 no
C16 . H161 . 0.970 no
N17 . C18 . 1.374(13) yes
N17 . C20 . 1.447(13) yes
C18 . C19 . 1.331(15) yes
C18 . H181 . 0.927 no
C19 . H191 . 0.930 no
C20 . C21 . 1.377(15) yes
C20 . C25 . 1.401(15) yes
C21 . C22 . 1.370(15) yes
C21 . C28 . 1.531(17) yes
C22 . C23 . 1.397(17) yes
C22 . H221 . 0.929 no
C23 . C24 . 1.390(15) yes
C23 . C27 . 1.505(15) yes
C24 . C25 . 1.398(15) yes
C24 . H241 . 0.931 no
C25 . C26 . 1.509(15) yes
C26 . H261 . 0.962 no
C26 . H263 . 0.960 no
C26 . H262 . 0.957 no
C27 . H271 . 0.960 no
C27 . H272 . 0.961 no
C27 . H273 . 0.960 no
C28 . H282 . 0.960 no
C28 . H281 . 0.962 no
C28 . H283 . 0.958 no
C29 . H291 . 0.959 no
C29 . H293 . 0.962 no
C29 . H292 . 0.964 no
C30 . H302 . 0.957 no
C30 . H301 . 0.961 no
C30 . H303 . 0.960 no
C31 . C32 . 1.541(17) yes
C31 . H312 . 0.974 no
C31 . H311 . 0.971 no
C32 . C33 . 1.550(17) yes
C32 . C34 . 1.538(18) yes
C32 . C35 . 1.533(16) yes
C33 . H331 . 0.964 no
C33 . H333 . 0.963 no
C33 . H332 . 0.963 no
C34 . H342 . 0.964 no
C34 . H341 . 0.965 no
C34 . H343 . 0.961 no
C35 . H351 . 0.963 no
C35 . H353 . 0.962 no
C35 . H352 . 0.963 no
C36 . C37 . 1.571(14) yes
C36 . H361 . 0.966 no
C36 . H362 . 0.968 no
C37 . C38 . 1.540(18) yes
C37 . C39 . 1.538(18) yes
C37 . C40 . 1.498(17) yes
C38 . H382 . 0.957 no
C38 . H381 . 0.962 no
C38 . H383 . 0.958 no
C39 . H391 . 0.962 no
C39 . H393 . 0.962 no
C39 . H392 . 0.961 no
C40 . H402 . 0.962 no
C40 . H401 . 0.962 no
C40 . H403 . 0.961 no
C41 . C42 . 1.503(16) yes
C41 . H411 . 0.931 no
C42 . C43 . 1.505(17) yes
C42 . C44 . 1.57(2) yes
C42 . C45 . 1.52(2) yes
C43 . H431 . 0.962 no
C43 . H433 . 0.963 no
C43 . H432 . 0.963 no
C44 . H442 . 0.964 no
C44 . H441 . 0.963 no
C44 . H443 . 0.965 no
C45 . H452 . 0.963 no
C45 . H453 . 0.962 no
C45 . H451 . 0.962 no

loop_
_oxford_twin_element_scale_factors
0.8246(10)
0.1754(10)
